data_7203903
loop_
_publ_author_name
'von Hirschheydt, Thomas'
'Wolfart, Volker'
'Gleiter, Rolf'
'Irngartinger, Hermann'
'Oeser, Thomas'
'Rominger, Frank'
'Eisentr\"ager, Frank'

_publ_section_title
;
 A short survey of bicyclic diamines&#x200A;--&#x200A;syntheses and
 properties of N,N'-bridged-1,10-diazabicyclooctadeca-5,14-diynes
;
_journal_issue 2
_journal_name_full 'Journal of the Chemical Society, Perkin Transactions 2'
_journal_page_first 175
_journal_paper_doi 10.1039/a907609c
_journal_year 2000
_chemical_formula_sum 'C22 H36 N2 O2'
_chemical_formula_weight 360.53
_chemical_name_systematic
;

 (44)

;
_space_group_IT_number 14
_symmetry_cell_setting monoclinic
_symmetry_space_group_name_Hall '-P 2yn'
_symmetry_space_group_name_H-M 'P 1 21/n 1'
_atom_sites_solution_hydrogens geom
_atom_sites_solution_primary direct
_atom_sites_solution_secondary difmap
_audit_creation_method SHELXL-97
_cell_angle_alpha 90.00
_cell_angle_beta 94.86
_cell_angle_gamma 90.00
_cell_formula_units_Z 4
_cell_length_a 8.97060(10)
_cell_length_b 20.6147(3)
_cell_length_c 11.46140(10)
_cell_measurement_temperature 200(2)
_cell_volume 2111.89(4)
_computing_cell_refinement 'Bruker SMART'
_computing_data_collection 'Bruker SMART'
_computing_data_reduction 'Bruker SHELXTL'
_computing_molecular_graphics 'Bruker SHELXTL'
_computing_publication_material 'Bruker SHELXTL'
_computing_structure_refinement 'SHELXL-97 (Sheldrick, 1997)'
_computing_structure_solution 'SHELXS-97 (Sheldrick, 1990)'
_diffrn_ambient_temperature 200(2)
_diffrn_measured_fraction_theta_full 0.924
_diffrn_measured_fraction_theta_max 0.924
_diffrn_measurement_device_type 'CCD area detector'
_diffrn_measurement_method 'phi and omega scans'
_diffrn_radiation_monochromator graphite
_diffrn_radiation_source 'fine-focus sealed tube'
_diffrn_radiation_type MoK\a
_diffrn_radiation_wavelength 0.71073
_diffrn_reflns_av_R_equivalents 0.0246
_diffrn_reflns_av_sigmaI/netI 0.0203
_diffrn_reflns_limit_h_max 10
_diffrn_reflns_limit_h_min -10
_diffrn_reflns_limit_k_max 24
_diffrn_reflns_limit_k_min -24
_diffrn_reflns_limit_l_max 13
_diffrn_reflns_limit_l_min -12
_diffrn_reflns_number 15586
_diffrn_reflns_theta_full 25.60
_diffrn_reflns_theta_max 25.60
_diffrn_reflns_theta_min 1.98
_exptl_absorpt_coefficient_mu 0.072
_exptl_absorpt_correction_T_max 1.00
_exptl_absorpt_correction_T_min 0.70
_exptl_absorpt_correction_type multi-scan
_exptl_absorpt_process_details 'Blessing, Acta Cryst. (1995) A51 33-38.'
_exptl_crystal_colour colorless
_exptl_crystal_density_diffrn 1.134
_exptl_crystal_density_method 'not measured'
_exptl_crystal_description polyhedron
_exptl_crystal_F_000 792
_exptl_crystal_size_max .40
_exptl_crystal_size_mid .24
_exptl_crystal_size_min .20
_refine_diff_density_max 0.135
_refine_diff_density_min -0.156
_refine_diff_density_rms 0.035
_refine_ls_extinction_method none
_refine_ls_goodness_of_fit_ref 1.035
_refine_ls_hydrogen_treatment ride
_refine_ls_matrix_type full
_refine_ls_number_parameters 235
_refine_ls_number_reflns 3668
_refine_ls_number_restraints 0
_refine_ls_restrained_S_all 1.035
_refine_ls_R_factor_all 0.0455
_refine_ls_R_factor_gt 0.0352
_refine_ls_shift/su_max 0.015
_refine_ls_shift/su_mean 0.002
_refine_ls_structure_factor_coef Fsqd
_refine_ls_weighting_details 'calc w=1/[\s^2^(Fo^2^)+(0.0425P)^2^+0.4847P] where P=(Fo^2^+2Fc^2^)/3'
_refine_ls_weighting_scheme calc
_refine_ls_wR_factor_gt 0.0842
_refine_ls_wR_factor_ref 0.0904
_reflns_number_gt 3088
_reflns_number_total 3668
_reflns_threshold_expression >2sigma(I)
_cod_data_source_file a907609c.txt
_cod_data_source_block th4
_cod_depositor_comments
;
The following automatic conversions were performed:
'_symmetry_cell_setting' value 'Monoclinic' changed to 'monoclinic'
according to '/home/saulius/struct/CIF-dictionaries/cif_core.dic'
dictionary named 'cif_core.dic' version 2.4.1 from 2010-06-29.

Automatic conversion script
Id: cif_fix_enum 1527 2010-12-29 10:47:43Z saulius 
;
_cod_original_cell_volume 2111.90(4)
_cod_original_sg_symbol_H-M P2(1)/n
_cod_database_code 7203903

loop_
_symmetry_equiv_pos_as_xyz
'x, y, z'
'-x+1/2, y+1/2, -z+1/2'
'-x, -y, -z'
'x-1/2, -y-1/2, z-1/2'

loop_
_atom_site_label
_atom_site_type_symbol
_atom_site_fract_x
_atom_site_fract_y
_atom_site_fract_z
_atom_site_U_iso_or_equiv
_atom_site_adp_type
_atom_site_occupancy
_atom_site_symmetry_multiplicity
_atom_site_calc_flag
_atom_site_refinement_flags
_atom_site_disorder_assembly
_atom_site_disorder_group
N1 N 0.23433(11) 0.14523(5) 0.64360(9) 0.0296(2) Uani 1 1 d . . .
C1 C 0.09077(14) 0.17896(7) 0.63193(12) 0.0378(3) Uani 1 1 d . . .
H1A H 0.0572 0.1860 0.7110 0.045 Uiso 1 1 calc R . .
H1B H 0.0161 0.1507 0.5884 0.045 Uiso 1 1 calc R . .
C2 C 0.09385(15) 0.24380(7) 0.56985(12) 0.0420(3) Uani 1 1 d . . .
H2A H 0.1457 0.2757 0.6236 0.050 Uiso 1 1 calc R . .
H2B H -0.0103 0.2590 0.5522 0.050 Uiso 1 1 calc R . .
C3 C 0.17139(16) 0.24234(7) 0.45588(12) 0.0398(3) Uani 1 1 d . . .
H3A H 0.1714 0.2867 0.4229 0.048 Uiso 1 1 calc R . .
H3B H 0.2769 0.2291 0.4740 0.048 Uiso 1 1 calc R . .
C4 C 0.10136(14) 0.19826(7) 0.36699(12) 0.0359(3) Uani 1 1 d . . .
C5 C 0.04580(14) 0.16189(7) 0.29504(12) 0.0359(3) Uani 1 1 d . . .
C6 C -0.01493(15) 0.11715(7) 0.20347(12) 0.0396(3) Uani 1 1 d . . .
H6A H -0.1255 0.1180 0.2001 0.048 Uiso 1 1 calc R . .
H6B H 0.0182 0.0725 0.2242 0.048 Uiso 1 1 calc R . .
C7 C 0.03452(15) 0.13420(7) 0.08251(12) 0.0421(3) Uani 1 1 d . . .
H7A H -0.0039 0.1008 0.0257 0.051 Uiso 1 1 calc R . .
H7B H -0.0107 0.1762 0.0571 0.051 Uiso 1 1 calc R . .
C8 C 0.20349(15) 0.13883(6) 0.08013(11) 0.0374(3) Uani 1 1 d . . .
H8A H 0.2277 0.1458 -0.0016 0.045 Uiso 1 1 calc R . .
H8B H 0.2400 0.1770 0.1266 0.045 Uiso 1 1 calc R . .
N2 N 0.28203(11) 0.08084(5) 0.12662(9) 0.0300(2) Uani 1 1 d . . .
C9 C 0.27122(15) 0.02762(6) 0.04166(11) 0.0365(3) Uani 1 1 d . . .
H9A H 0.3456 0.0349 -0.0161 0.044 Uiso 1 1 calc R . .
H9B H 0.1707 0.0286 -0.0012 0.044 Uiso 1 1 calc R . .
C10 C 0.29697(15) -0.03937(6) 0.09522(11) 0.0352(3) Uani 1 1 d . . .
H10A H 0.4005 -0.0417 0.1325 0.042 Uiso 1 1 calc R . .
H10B H 0.2873 -0.0721 0.0319 0.042 Uiso 1 1 calc R . .
C11 C 0.18820(15) -0.05652(6) 0.18655(11) 0.0350(3) Uani 1 1 d . . .
H11A H 0.0867 -0.0418 0.1575 0.042 Uiso 1 1 calc R . .
H11B H 0.1849 -0.1043 0.1947 0.042 Uiso 1 1 calc R . .
C12 C 0.22639(14) -0.02801(6) 0.30253(11) 0.0323(3) Uani 1 1 d . . .
C13 C 0.26089(15) -0.00626(6) 0.39745(11) 0.0329(3) Uani 1 1 d . . .
C14 C 0.30310(15) 0.02263(6) 0.51240(11) 0.0355(3) Uani 1 1 d . . .
H14A H 0.3505 0.0653 0.5008 0.043 Uiso 1 1 calc R . .
H14B H 0.3787 -0.0055 0.5551 0.043 Uiso 1 1 calc R . .
C15 C 0.17318(15) 0.03212(6) 0.58774(11) 0.0369(3) Uani 1 1 d . . .
H15A H 0.0857 0.0495 0.5391 0.044 Uiso 1 1 calc R . .
H15B H 0.1446 -0.0101 0.6203 0.044 Uiso 1 1 calc R . .
C16 C 0.21730(15) 0.07892(6) 0.68707(11) 0.0364(3) Uani 1 1 d . . .
H16A H 0.1398 0.0784 0.7436 0.044 Uiso 1 1 calc R . .
H16B H 0.3128 0.0646 0.7287 0.044 Uiso 1 1 calc R . .
C17 C 0.35501(14) 0.18115(6) 0.70796(11) 0.0322(3) Uani 1 1 d . . .
H17A H 0.3533 0.1722 0.7927 0.039 Uiso 1 1 calc R . .
H17B H 0.3384 0.2282 0.6957 0.039 Uiso 1 1 calc R . .
C18 C 0.50660(14) 0.16298(6) 0.66941(11) 0.0317(3) Uani 1 1 d . . .
H18A H 0.5862 0.1859 0.7184 0.038 Uiso 1 1 calc R . .
H18B H 0.5229 0.1157 0.6791 0.038 Uiso 1 1 calc R . .
O1 O 0.51321(9) 0.18049(4) 0.54973(7) 0.0315(2) Uani 1 1 d . . .
C19 C 0.65984(13) 0.17335(6) 0.51326(11) 0.0313(3) Uani 1 1 d . . .
H19A H 0.6941 0.1281 0.5269 0.038 Uiso 1 1 calc R . .
H19B H 0.7294 0.2023 0.5603 0.038 Uiso 1 1 calc R . .
C20 C 0.66260(14) 0.18962(6) 0.38579(11) 0.0336(3) Uani 1 1 d . . .
H20A H 0.5982 0.2280 0.3683 0.040 Uiso 1 1 calc R . .
H20B H 0.7660 0.2019 0.3709 0.040 Uiso 1 1 calc R . .
O2 O 0.61435(9) 0.13897(5) 0.30736(8) 0.0395(2) Uani 1 1 d . . .
C21 C 0.45782(13) 0.13616(6) 0.27515(11) 0.0334(3) Uani 1 1 d . . .
H21A H 0.4174 0.1802 0.2585 0.040 Uiso 1 1 calc R . .
H21B H 0.4048 0.1168 0.3390 0.040 Uiso 1 1 calc R . .
C22 C 0.43833(14) 0.09423(6) 0.16637(11) 0.0338(3) Uani 1 1 d . . .
H22A H 0.4865 0.1161 0.1025 0.041 Uiso 1 1 calc R . .
H22B H 0.4908 0.0525 0.1825 0.041 Uiso 1 1 calc R . .

loop_
_atom_site_aniso_label
_atom_site_aniso_U_11
_atom_site_aniso_U_22
_atom_site_aniso_U_33
_atom_site_aniso_U_23
_atom_site_aniso_U_13
_atom_site_aniso_U_12
N1 0.0280(5) 0.0349(6) 0.0261(6) -0.0055(4) 0.0036(4) -0.0027(4)
C1 0.0287(7) 0.0510(8) 0.0346(7) -0.0134(6) 0.0074(6) 0.0006(6)
C2 0.0366(8) 0.0441(8) 0.0443(8) -0.0155(6) -0.0026(6) 0.0109(6)
C3 0.0410(8) 0.0376(7) 0.0393(8) -0.0009(6) -0.0050(6) 0.0046(6)
C4 0.0332(7) 0.0398(7) 0.0344(8) 0.0007(6) 0.0011(6) 0.0089(6)
C5 0.0303(7) 0.0408(7) 0.0366(8) 0.0000(6) 0.0037(6) 0.0085(6)
C6 0.0302(7) 0.0440(8) 0.0445(8) -0.0103(6) 0.0026(6) 0.0016(6)
C7 0.0426(8) 0.0457(8) 0.0360(8) -0.0069(6) -0.0082(6) 0.0075(6)
C8 0.0461(8) 0.0393(7) 0.0264(7) 0.0047(6) 0.0020(6) -0.0005(6)
N2 0.0323(6) 0.0328(6) 0.0250(6) -0.0007(4) 0.0033(4) -0.0019(4)
C9 0.0386(7) 0.0464(8) 0.0252(7) -0.0057(6) 0.0063(5) -0.0041(6)
C10 0.0353(7) 0.0383(7) 0.0326(7) -0.0123(6) 0.0062(6) -0.0004(6)
C11 0.0376(7) 0.0326(7) 0.0348(7) -0.0063(6) 0.0040(6) -0.0039(6)
C12 0.0354(7) 0.0285(6) 0.0335(8) 0.0011(6) 0.0064(6) 0.0020(5)
C13 0.0389(7) 0.0271(6) 0.0334(8) 0.0010(6) 0.0071(6) 0.0010(5)
C14 0.0397(7) 0.0366(7) 0.0304(7) -0.0024(5) 0.0046(6) -0.0028(6)
C15 0.0407(8) 0.0365(7) 0.0343(7) -0.0023(6) 0.0087(6) -0.0107(6)
C16 0.0407(8) 0.0432(8) 0.0265(7) -0.0007(6) 0.0104(6) -0.0079(6)
C17 0.0336(7) 0.0388(7) 0.0243(7) -0.0067(5) 0.0028(5) -0.0028(5)
C18 0.0303(6) 0.0389(7) 0.0253(6) -0.0013(5) -0.0013(5) -0.0017(5)
O1 0.0243(4) 0.0431(5) 0.0273(5) 0.0033(4) 0.0033(3) 0.0013(4)
C19 0.0226(6) 0.0347(7) 0.0368(7) 0.0001(5) 0.0024(5) -0.0020(5)
C20 0.0270(6) 0.0378(7) 0.0365(7) 0.0011(6) 0.0050(5) -0.0080(5)
O2 0.0289(5) 0.0487(6) 0.0408(6) -0.0107(4) 0.0012(4) 0.0007(4)
C21 0.0275(6) 0.0428(7) 0.0306(7) -0.0006(6) 0.0068(5) -0.0045(5)
C22 0.0321(7) 0.0364(7) 0.0339(7) -0.0021(6) 0.0084(6) -0.0038(5)

loop_
_atom_type_symbol
_atom_type_description
_atom_type_scat_dispersion_real
_atom_type_scat_dispersion_imag
_atom_type_scat_source
C C 0.0033 0.0016 'International Tables Vol C Tables 4.2.6.8 and 6.1.1.4'
H H 0.0000 0.0000 'International Tables Vol C Tables 4.2.6.8 and 6.1.1.4'
N N 0.0061 0.0033 'International Tables Vol C Tables 4.2.6.8 and 6.1.1.4'
O O 0.0106 0.0060 'International Tables Vol C Tables 4.2.6.8 and 6.1.1.4'

loop_
_geom_angle_atom_site_label_1
_geom_angle_atom_site_label_2
_geom_angle_atom_site_label_3
_geom_angle
_geom_angle_site_symmetry_1
_geom_angle_site_symmetry_3
_geom_angle_publ_flag
C17 N1 C1 114.56(10) . . ?
C17 N1 C16 113.28(10) . . ?
C1 N1 C16 111.01(10) . . ?
N1 C1 C2 114.34(11) . . ?
C1 C2 C3 114.25(11) . . ?
C4 C3 C2 113.96(12) . . ?
C5 C4 C3 179.20(14) . . ?
C4 C5 C6 176.90(14) . . ?
C5 C6 C7 112.63(12) . . ?
C8 C7 C6 113.32(11) . . ?
N2 C8 C7 113.05(11) . . ?
C22 N2 C9 110.86(10) . . ?
C22 N2 C8 112.20(10) . . ?
C9 N2 C8 111.51(10) . . ?
N2 C9 C10 114.36(10) . . ?
C9 C10 C11 113.68(11) . . ?
C12 C11 C10 114.42(11) . . ?
C13 C12 C11 177.95(14) . . ?
C12 C13 C14 178.11(13) . . ?
C13 C14 C15 114.24(11) . . ?
C16 C15 C14 110.11(11) . . ?
N1 C16 C15 111.42(10) . . ?
N1 C17 C18 111.95(10) . . ?
O1 C18 C17 109.29(10) . . ?
C19 O1 C18 111.83(9) . . ?
O1 C19 C20 110.79(10) . . ?
O2 C20 C19 114.96(10) . . ?
C20 O2 C21 115.80(9) . . ?
O2 C21 C22 106.23(10) . . ?
N2 C22 C21 113.87(10) . . ?

loop_
_geom_bond_atom_site_label_1
_geom_bond_atom_site_label_2
_geom_bond_distance
_geom_bond_site_symmetry_2
_geom_bond_publ_flag
N1 C17 1.4591(15) . ?
N1 C1 1.4597(16) . ?
N1 C16 1.4674(16) . ?
C1 C2 1.516(2) . ?
C2 C3 1.531(2) . ?
C3 C4 1.4662(19) . ?
C4 C5 1.1921(18) . ?
C5 C6 1.4670(19) . ?
C6 C7 1.532(2) . ?
C7 C8 1.5213(19) . ?
C8 N2 1.4649(16) . ?
N2 C22 1.4634(16) . ?
N2 C9 1.4646(16) . ?
C9 C10 1.5210(19) . ?
C10 C11 1.5316(18) . ?
C11 C12 1.4672(18) . ?
C12 C13 1.1931(18) . ?
C13 C14 1.4661(18) . ?
C14 C15 1.5208(18) . ?
C15 C16 1.5189(18) . ?
C17 C18 1.5121(17) . ?
C18 O1 1.4245(15) . ?
O1 C19 1.4212(14) . ?
C19 C20 1.5013(18) . ?
C20 O2 1.4212(15) . ?
O2 C21 1.4224(15) . ?
C21 C22 1.5149(18) . ?

loop_
_cod_related_entry_id
_cod_related_entry_database
_cod_related_entry_code
1 ChemSpider 21142705
